data_4000824
loop_
_publ_author_name
'Aboaku, Safo'
'Paduan-Filho, Armando'
'Bindilatti, Valdir'
'Oliveira, Nei Fernandes'
'Schlueter, John A.'
'Lahti, Paul M.'

_publ_section_title
;
 Aminophenylnitronylnitroxides: Highly Networked Hydrogen-Bond Assembly in
 Organic Radical Materials
;
_journal_issue 21
_journal_name_full 'Chemistry of Materials'
_journal_page_first 4844
_journal_paper_doi 10.1021/cm202303q
_journal_volume 23
_journal_year 2011
_chemical_compound_source 'synthesis as described'
_chemical_formula_moiety 'C18 H26 N3 O4'
_chemical_formula_sum 'C18 H26 N3 O4'
_chemical_formula_weight 348.42
_chemical_name_systematic
;
 ?
;
_space_group_IT_number 61
_symmetry_cell_setting orthorhombic
_symmetry_Int_Tables_number 61
_symmetry_space_group_name_Hall '-P 2ac 2ab'
_symmetry_space_group_name_H-M 'P b c a'
_atom_sites_solution_hydrogens geom
_atom_sites_solution_primary direct
_atom_sites_solution_secondary difmap
_audit_conform_dict_location ftp://ftp.iucr.org/pub/cif_core.dic
_audit_conform_dict_name cif_core.dic
_audit_conform_dict_version 2.3
_audit_creation_date 2007-01-09T13:26:09-00:00
_audit_creation_method 'WinGX routine CIF_UPDATE'
_cell_angle_alpha 90.000
_cell_angle_beta 90.000
_cell_angle_gamma 90.000
_cell_formula_units_Z 8
_cell_length_a 13.922(5)
_cell_length_b 11.778(5)
_cell_length_c 24.558(5)
_cell_measurement_reflns_used 17901
_cell_measurement_temperature 293
_cell_measurement_theta_max 25.028
_cell_measurement_theta_min 0.407
_cell_measurement_wavelength 0.71073
_cell_volume 4027(2)
_computing_cell_refinement 'HKL Scalepack (Otwinowski & Minor 1997)'
_computing_data_collection 'Collect (Bruker AXS BV, 1997-2004)'
_computing_data_reduction 'HKL Denzo and Scalepack (Otwinowski & Minor 1997)'
_computing_molecular_graphics 'Ortep-3 for Windows (Farrugia, 1997)'
_computing_publication_material 'WinGX publication routines (Farrugia, 1999)'
_computing_structure_refinement 'SHELXL-97 (Sheldrick, 1997)'
_computing_structure_solution 'SIR97 (Giacovazzo et al, 1997)'
_diffrn_ambient_temperature 293
_diffrn_detector 'CCD plate'
_diffrn_detector_area_resol_mean 9
_diffrn_measured_fraction_theta_full 0.952
_diffrn_measured_fraction_theta_max 0.992
_diffrn_measurement_device '95mm CCD camera on \k-goniostat'
_diffrn_measurement_device_type KappaCCD
_diffrn_measurement_method 'CCD rotation images, thick slices'
_diffrn_orient_matrix_type 'by Bruker AXS Collect from scalepack cell'
_diffrn_orient_matrix_UB_11 -0.756254E-1
_diffrn_orient_matrix_UB_12 -0.251292E-1
_diffrn_orient_matrix_UB_13 -0.118193E-1
_diffrn_orient_matrix_UB_21 0.379606E-1
_diffrn_orient_matrix_UB_22 -0.567146E-1
_diffrn_orient_matrix_UB_23 -0.171172E-1
_diffrn_orient_matrix_UB_31 -0.69721E-2
_diffrn_orient_matrix_UB_32 -0.362176E-1
_diffrn_orient_matrix_UB_33 0.350052E-1
_diffrn_radiation_monochromator graphite
_diffrn_radiation_probe x-ray
_diffrn_radiation_type MoK\a
_diffrn_radiation_wavelength 0.71069
_diffrn_reflns_av_R_equivalents 0.0174
_diffrn_reflns_av_unetI/netI 0.024
_diffrn_reflns_limit_h_max 16
_diffrn_reflns_limit_h_min -16
_diffrn_reflns_limit_k_max 13
_diffrn_reflns_limit_k_min -13
_diffrn_reflns_limit_l_max 29
_diffrn_reflns_limit_l_min -29
_diffrn_reflns_number 6640
_diffrn_reflns_theta_full 12.5
_diffrn_reflns_theta_max 25.02
_diffrn_reflns_theta_min 4.11
_diffrn_source 'Enraf Nonius FR590'
_exptl_absorpt_coefficient_mu 0.082
_exptl_absorpt_correction_type none
_exptl_crystal_colour 'blue black'
_exptl_crystal_density_diffrn 1.149
_exptl_crystal_density_method 'not measured'
_exptl_crystal_description prism
_exptl_crystal_F_000 1496
_exptl_crystal_size_max 0.2
_exptl_crystal_size_mid 0.2
_exptl_crystal_size_min 0.2
_refine_diff_density_max 0.535
_refine_diff_density_min -0.293
_refine_diff_density_rms 0.08
_refine_ls_extinction_coef 0.027(6)
_refine_ls_extinction_expression Fc^*^=kFc[1+0.001xFc^2^\l^3^/sin(2\q)]^-1/4^
_refine_ls_extinction_method SHELXL
_refine_ls_goodness_of_fit_ref 1.071
_refine_ls_hydrogen_treatment mixed
_refine_ls_matrix_type full
_refine_ls_number_parameters 250
_refine_ls_number_reflns 3530
_refine_ls_number_restraints 0
_refine_ls_restrained_S_all 1.071
_refine_ls_R_factor_all 0.1065
_refine_ls_R_factor_gt 0.084
_refine_ls_shift/su_max 0
_refine_ls_shift/su_mean 0
_refine_ls_structure_factor_coef Fsqd
_refine_ls_weighting_details 'calc w=1/[\s^2^(Fo^2^)+(0.1598P)^2^+1.0841P] where P=(Fo^2^+2Fc^2^)/3'
_refine_ls_weighting_scheme calc
_refine_ls_wR_factor_gt 0.2337
_refine_ls_wR_factor_ref 0.2643
_reflns_number_gt 2530
_reflns_number_total 3530
_reflns_threshold_expression >2sigma(I)
_cod_data_source_file cm202303q_si_002.cif
_cod_data_source_block mBocPN
_cod_database_code 4000824

loop_
_symmetry_equiv_pos_as_xyz
'x, y, z'
'-x+1/2, -y, z+1/2'
'x+1/2, -y+1/2, -z'
'-x, y+1/2, -z+1/2'
'-x, -y, -z'
'x-1/2, y, -z-1/2'
'-x-1/2, y-1/2, z'
'x, -y-1/2, z-1/2'

loop_
_atom_site_label
_atom_site_type_symbol
_atom_site_fract_x
_atom_site_fract_y
_atom_site_fract_z
_atom_site_U_iso_or_equiv
_atom_site_adp_type
_atom_site_occupancy
_atom_site_symmetry_multiplicity
_atom_site_calc_flag
_atom_site_refinement_flags
N18 N 0.00887(17) 0.2437(2) 0.58601(10) 0.0691(7) Uani 1 1 d .
C17 C 0.04914(17) 0.1371(2) 0.59667(10) 0.0575(7) Uani 1 1 d .
N7 N 0.33553(16) -0.02285(19) 0.67596(11) 0.0756(7) Uani 1 1 d .
C12 C 0.17188(16) 0.0327(2) 0.64453(9) 0.0558(7) Uani 1 1 d .
C13 C 0.12555(17) 0.1336(2) 0.63313(10) 0.0552(6) Uani 1 1 d .
O21 O -0.08683(15) 0.37854(19) 0.55699(11) 0.0950(8) Uani 1 1 d .
C8 C 0.25380(19) 0.0350(2) 0.68180(11) 0.0638(7) Uani 1 1 d .
O20 O -0.12472(17) 0.1957(2) 0.53872(12) 0.1109(10) Uani 1 1 d .
N9 N 0.2592(2) 0.0997(3) 0.72673(11) 0.0896(9) Uani 1 1 d .
O11 O 0.35447(17) -0.0918(2) 0.63764(12) 0.1086(9) Uani 1 1 d .
C16 C 0.0184(2) 0.0368(2) 0.57311(11) 0.0703(8) Uani 1 1 d .
H16 H -0.0333 0.0372 0.5491 0.084 Uiso 1 1 calc R
C15 C 0.0643(2) -0.0632(3) 0.58515(13) 0.0774(9) Uani 1 1 d .
C14 C 0.1418(2) -0.0665(2) 0.62014(12) 0.0673(7) Uani 1 1 d .
C19 C -0.0736(2) 0.2655(3) 0.55853(12) 0.0742(8) Uani 1 1 d .
O10 O 0.1935(3) 0.1640(3) 0.74543(12) 0.1469(14) Uani 1 1 d .
C22 C -0.1676(3) 0.4277(4) 0.5254(2) 0.1174(15) Uani 1 1 d .
C4 C 0.4095(3) 0.0146(3) 0.7163(2) 0.1162(15) Uani 1 1 d .
C3 C 0.3513(4) 0.0781(5) 0.7558(2) 0.141(2) Uani 1 1 d .
C25 C -0.1511(4) 0.5524(4) 0.5334(4) 0.182(3) Uani 1 1 d .
H25A H -0.1897 0.5943 0.5079 0.273 Uiso 1 1 calc R
H25B H -0.0845 0.5695 0.5274 0.273 Uiso 1 1 calc R
H25C H -0.1687 0.5732 0.5698 0.273 Uiso 1 1 calc R
C5 C 0.4804(5) -0.0683(6) 0.7260(4) 0.218(4) Uani 1 1 d .
H5A H 0.5175 -0.0473 0.7574 0.327 Uiso 1 1 calc R
H5B H 0.5218 -0.0737 0.6948 0.327 Uiso 1 1 calc R
H5C H 0.4502 -0.1404 0.7323 0.327 Uiso 1 1 calc R
C24 C -0.2612(3) 0.3883(5) 0.5485(4) 0.186(3) Uani 1 1 d .
H24A H -0.275 0.3132 0.5354 0.28 Uiso 1 1 calc R
H24B H -0.3114 0.4391 0.5373 0.28 Uiso 1 1 calc R
H24C H -0.2573 0.3872 0.5875 0.28 Uiso 1 1 calc R
C2 C 0.3817(5) 0.1741(6) 0.7871(3) 0.193(3) Uani 1 1 d .
H2A H 0.4443 0.1598 0.8019 0.29 Uiso 1 1 calc R
H2B H 0.337 0.187 0.8162 0.29 Uiso 1 1 calc R
H2C H 0.3841 0.2399 0.7641 0.29 Uiso 1 1 calc R
C6 C 0.4700(4) 0.1113(6) 0.6809(4) 0.187(3) Uani 1 1 d .
H6A H 0.5368 0.1078 0.6905 0.28 Uiso 1 1 calc R
H6B H 0.4454 0.1855 0.6891 0.28 Uiso 1 1 calc R
H6C H 0.4627 0.0965 0.6427 0.28 Uiso 1 1 calc R
C23 C -0.1567(6) 0.3912(7) 0.4660(2) 0.196(3) Uani 1 1 d .
H23A H -0.183 0.3165 0.4613 0.293 Uiso 1 1 calc R
H23B H -0.0899 0.3906 0.4563 0.293 Uiso 1 1 calc R
H23C H -0.1905 0.4436 0.4429 0.293 Uiso 1 1 calc R
C1 C 0.3250(8) -0.0289(11) 0.7983(4) 0.322(8) Uani 1 1 d .
H1A H 0.2624 -0.0581 0.7898 0.482 Uiso 1 1 calc R
H1B H 0.3257 -0.0017 0.8351 0.482 Uiso 1 1 calc R
H1C H 0.3718 -0.0882 0.7942 0.482 Uiso 1 1 calc R
H13 H 0.1403(19) 0.197(2) 0.6496(10) 0.060(7) Uiso 1 1 d .
H14 H 0.175(2) -0.137(3) 0.6273(12) 0.076(8) Uiso 1 1 d .
H18 H 0.039(2) 0.296(3) 0.5943(11) 0.063(8) Uiso 1 1 d .
H15 H 0.040(3) -0.132(3) 0.5700(14) 0.100(10) Uiso 1 1 d .

loop_
_atom_site_aniso_label
_atom_site_aniso_U_11
_atom_site_aniso_U_22
_atom_site_aniso_U_33
_atom_site_aniso_U_23
_atom_site_aniso_U_13
_atom_site_aniso_U_12
N18 0.0553(13) 0.0658(15) 0.0862(16) -0.0007(12) -0.0198(11) -0.0008(11)
C17 0.0484(12) 0.0654(15) 0.0587(13) -0.0049(11) 0.0004(10) -0.0015(11)
N7 0.0662(15) 0.0541(12) 0.1065(18) -0.0059(13) -0.0217(13) 0.0094(10)
C12 0.0481(13) 0.0637(15) 0.0555(12) -0.0048(11) 0.0007(10) -0.0020(10)
C13 0.0490(13) 0.0563(14) 0.0603(13) -0.0099(11) -0.0036(10) -0.0022(11)
O21 0.0725(14) 0.0853(15) 0.1271(19) 0.0049(13) -0.0316(12) 0.0123(11)
C8 0.0605(15) 0.0580(14) 0.0729(15) -0.0052(12) -0.0117(12) 0.0039(11)
O20 0.0773(15) 0.1021(18) 0.153(2) -0.0288(16) -0.0514(15) 0.0080(13)
N9 0.0864(18) 0.0990(19) 0.0834(16) -0.0259(14) -0.0320(14) 0.0177(15)
O11 0.0808(15) 0.0921(16) 0.153(2) -0.0391(16) -0.0165(14) 0.0310(13)
C16 0.0602(16) 0.0804(19) 0.0702(15) -0.0142(14) -0.0121(12) -0.0061(13)
C15 0.0759(18) 0.0661(17) 0.0902(19) -0.0204(15) -0.0136(15) -0.0075(14)
C14 0.0653(16) 0.0586(15) 0.0781(17) -0.0070(13) -0.0061(13) 0.0012(13)
C19 0.0596(16) 0.082(2) 0.0812(18) -0.0023(15) -0.0093(14) 0.0093(14)
O10 0.133(2) 0.201(3) 0.1066(19) -0.080(2) -0.0371(17) 0.058(2)
C22 0.077(2) 0.104(3) 0.171(4) 0.010(3) -0.036(2) 0.030(2)
C4 0.082(2) 0.097(2) 0.170(4) -0.024(3) -0.061(3) 0.014(2)
C3 0.136(4) 0.146(4) 0.140(3) -0.051(3) -0.088(3) 0.033(3)
C25 0.123(4) 0.109(3) 0.314(9) 0.045(4) -0.063(5) 0.031(3)
C5 0.168(5) 0.178(5) 0.308(10) -0.063(6) -0.157(7) 0.083(5)
C24 0.073(3) 0.141(5) 0.345(10) -0.032(5) 0.000(4) 0.028(3)
C2 0.155(5) 0.187(6) 0.239(7) -0.112(5) -0.111(5) 0.028(4)
C6 0.109(4) 0.189(6) 0.263(8) 0.015(5) -0.042(4) -0.057(4)
C23 0.217(7) 0.242(8) 0.128(4) 0.010(4) -0.077(4) 0.084(6)
C1 0.341(13) 0.406(15) 0.218(8) 0.208(10) -0.178(9) -0.165(12)

loop_
_atom_type_symbol
_atom_type_number_in_cell
C 144
H 208
N 24
O 32

loop_
_geom_angle_atom_site_label_1
_geom_angle_atom_site_label_2
_geom_angle_atom_site_label_3
_geom_angle
C19 N18 C17 127.0(3)
C19 N18 H18 117(2)
C17 N18 H18 116(2)
C16 C17 C13 118.7(2)
C16 C17 N18 124.3(2)
C13 C17 N18 117.0(2)
O11 N7 C8 125.7(2)
O11 N7 C4 122.4(3)
C8 N7 C4 111.4(3)
C14 C12 C13 120.0(2)
C14 C12 C8 121.6(2)
C13 C12 C8 118.4(2)
C12 C13 C17 120.9(2)
C12 C13 H13 122.2(17)
C17 C13 H13 116.8(17)
C19 O21 C22 120.3(3)
N7 C8 N9 109.3(2)
N7 C8 C12 126.1(2)
N9 C8 C12 124.6(2)
O10 N9 C8 126.4(2)
O10 N9 C3 123.1(3)
C8 N9 C3 110.2(3)
C15 C16 C17 119.9(2)
C15 C16 H16 120
C17 C16 H16 120
C16 C15 C14 121.5(3)
C16 C15 H15 119(2)
C14 C15 H15 120(2)
C12 C14 C15 118.9(3)
C12 C14 H14 120.0(18)
C15 C14 H14 121.1(18)
O20 C19 O21 126.1(3)
O20 C19 N18 125.4(3)
O21 C19 N18 108.5(3)
O21 C22 C24 109.9(4)
O21 C22 C25 101.4(3)
C24 C22 C25 112.8(5)
O21 C22 C23 108.4(4)
C24 C22 C23 111.2(5)
C25 C22 C23 112.7(6)
C5 C4 C3 129.0(6)
C5 C4 N7 112.9(4)
C3 C4 N7 102.0(3)
C5 C4 C6 102.0(6)
C3 C4 C6 106.0(4)
N7 C4 C6 101.8(4)
C2 C3 C4 126.5(5)
C2 C3 N9 112.2(4)
C4 C3 N9 104.2(3)
C2 C3 C1 109.0(7)
C4 C3 C1 98.5(7)
N9 C3 C1 103.8(5)
C22 C25 H25A 109.5
C22 C25 H25B 109.5
H25A C25 H25B 109.5
C22 C25 H25C 109.5
H25A C25 H25C 109.5
H25B C25 H25C 109.5
C4 C5 H5A 109.5
C4 C5 H5B 109.5
H5A C5 H5B 109.5
C4 C5 H5C 109.5
H5A C5 H5C 109.5
H5B C5 H5C 109.5
C22 C24 H24A 109.5
C22 C24 H24B 109.5
H24A C24 H24B 109.5
C22 C24 H24C 109.5
H24A C24 H24C 109.5
H24B C24 H24C 109.5
C3 C2 H2A 109.5
C3 C2 H2B 109.5
H2A C2 H2B 109.5
C3 C2 H2C 109.5
H2A C2 H2C 109.5
H2B C2 H2C 109.5
C4 C6 H6A 109.5
C4 C6 H6B 109.5
H6A C6 H6B 109.5
C4 C6 H6C 109.5
H6A C6 H6C 109.5
H6B C6 H6C 109.5
C22 C23 H23A 109.5
C22 C23 H23B 109.5
H23A C23 H23B 109.5
C22 C23 H23C 109.5
H23A C23 H23C 109.5
H23B C23 H23C 109.5
C3 C1 H1A 109.5
C3 C1 H1B 109.5
H1A C1 H1B 109.5
C3 C1 H1C 109.5
H1A C1 H1C 109.5
H1B C1 H1C 109.5

loop_
_geom_bond_atom_site_label_1
_geom_bond_atom_site_label_2
_geom_bond_distance
N18 C19 1.356(4)
N18 C17 1.400(4)
N18 H18 0.77(3)
C17 C16 1.383(4)
C17 C13 1.391(3)
N7 O11 1.271(3)
N7 C8 1.334(3)
N7 C4 1.496(4)
C12 C14 1.378(4)
C12 C13 1.381(4)
C12 C8 1.463(3)
C13 H13 0.88(3)
O21 C19 1.344(4)
O21 C22 1.484(4)
C8 N9 1.343(4)
O20 C19 1.191(4)
N9 O10 1.273(4)
N9 C3 1.490(5)
C16 C15 1.373(4)
C16 H16 0.93
C15 C14 1.380(4)
C15 H15 0.96(4)
C14 H14 0.96(3)
C22 C24 1.496(7)
C22 C25 1.499(7)
C22 C23 1.528(8)
C4 C5 1.408(6)
C4 C3 1.468(7)
C4 C6 1.663(8)
C3 C2 1.431(6)
C3 C1 1.676(10)
C25 H25A 0.96
C25 H25B 0.96
C25 H25C 0.96
C5 H5A 0.96
C5 H5B 0.96
C5 H5C 0.96
C24 H24A 0.96
C24 H24B 0.96
C24 H24C 0.96
C2 H2A 0.96
C2 H2B 0.96
C2 H2C 0.96
C6 H6A 0.96
C6 H6B 0.96
C6 H6C 0.96
C23 H23A 0.96
C23 H23B 0.96
C23 H23C 0.96
C1 H1A 0.96
C1 H1B 0.96
C1 H1C 0.96
